data_7031685
loop_
_publ_author_name
'Wang, Baoli'
'Nishiura, Masayoshi'
'Cheng, Jianhua'
'Hou, Zhaomin'

_publ_section_title
;
 Half-sandwich scandium boryl complexes bearing a silylene-linked
 cyclopentadienyl-amido ligand.
;
_journal_issue 38
_journal_name_full 'Dalton transactions (Cambridge, England : 2003)'
_journal_page_first 14215
_journal_page_last 14218
_journal_paper_doi 10.1039/c4dt01725k
_journal_volume 43
_journal_year 2014
_chemical_formula_moiety 'C43 H59 B Cl N3 Sc Si 1-,C12 H30 O6 Li 1+,C4 H10 O2,C6 H6'
_chemical_formula_sum 'C65 H105 B Cl Li N3 O8 Sc Si'
_chemical_formula_weight 1182.76
_chemical_name_systematic
;
 ?
;
_chemical_properties_physical 'Air-sensitive, Moisture-sensitive'
_space_group_crystal_system triclinic
_space_group_IT_number 2
_space_group_name_Hall '-P 1'
_space_group_name_H-M_alt 'P -1'
_symmetry_space_group_name_Hall '-P 1'
_symmetry_space_group_name_H-M 'P -1'
_atom_sites_solution_hydrogens geom
_atom_sites_solution_primary direct
_atom_sites_solution_secondary difmap
_audit_creation_date 2014-07-14
_audit_creation_method
;
Olex2 1.2-beta
(compiled 2014.06.27 svn.r2953 for OlexSys, GUI svn.r4855)
;
_cell_angle_alpha 66.157(2)
_cell_angle_beta 85.712(2)
_cell_angle_gamma 76.132(2)
_cell_formula_units_Z 2
_cell_length_a 12.3886(14)
_cell_length_b 17.623(2)
_cell_length_c 17.974(2)
_cell_measurement_reflns_used 258
_cell_measurement_temperature 173(2)
_cell_measurement_theta_max 25
_cell_measurement_theta_min 2
_cell_volume 3483.6(7)
_computing_cell_refinement 'Bruker SMART'
_computing_data_collection 'Bruker SMART'
_computing_data_reduction 'Bruker SAINT'
_computing_molecular_graphics 'Ortep-3 for Windows (Farrugia, 1997)'
_computing_publication_material 'Bruker SHELXTL'
_computing_structure_refinement 'ShelXL (Sheldrick, 2008)'
_computing_structure_solution 'SHELXS-97 (Sheldrick, 1998)'
_diffrn_ambient_temperature 173.15
_diffrn_measured_fraction_theta_full 0.960
_diffrn_measured_fraction_theta_max 0.987
_diffrn_measurement_method 'phi and omega scan'
_diffrn_radiation_monochromator graphite
_diffrn_radiation_type MoK\a
_diffrn_radiation_wavelength 0.71073
_diffrn_reflns_av_R_equivalents 0.0277
_diffrn_reflns_av_unetI/netI 0.0703
_diffrn_reflns_Laue_measured_fraction_full 0.960
_diffrn_reflns_Laue_measured_fraction_max 0.987
_diffrn_reflns_limit_h_max 14
_diffrn_reflns_limit_h_min -9
_diffrn_reflns_limit_k_max 20
_diffrn_reflns_limit_k_min -20
_diffrn_reflns_limit_l_max 21
_diffrn_reflns_limit_l_min -21
_diffrn_reflns_number 18555
_diffrn_reflns_point_group_measured_fraction_full 0.960
_diffrn_reflns_point_group_measured_fraction_max 0.987
_diffrn_reflns_theta_full 25.242
_diffrn_reflns_theta_max 24.999
_diffrn_reflns_theta_min 1.239
_exptl_absorpt_coefficient_mu 0.212
_exptl_absorpt_correction_type multi-scan
_exptl_crystal_colour colorless
_exptl_crystal_density_diffrn 1.128
_exptl_crystal_density_meas ?
_exptl_crystal_density_method 'not measured'
_exptl_crystal_description block
_exptl_crystal_F_000 1280
_exptl_crystal_size_max 0.3
_exptl_crystal_size_mid 0.2
_exptl_crystal_size_min 0.1
_refine_diff_density_max 0.968
_refine_diff_density_min -0.718
_refine_diff_density_rms 0.088
_refine_ls_extinction_method none
_refine_ls_goodness_of_fit_ref 1.063
_refine_ls_hydrogen_treatment constr
_refine_ls_matrix_type full
_refine_ls_number_parameters 689
_refine_ls_number_reflns 12104
_refine_ls_number_restraints 63
_refine_ls_restrained_S_all 1.075
_refine_ls_R_factor_all 0.1410
_refine_ls_R_factor_gt 0.0949
_refine_ls_shift/su_max 0.040
_refine_ls_shift/su_mean 0.003
_refine_ls_structure_factor_coef Fsqd
_refine_ls_weighting_details 'w=1/[\s^2^(Fo^2^)+(0.1910P)^2^+2.2850P] where P=(Fo^2^+2Fc^2^)/3'
_refine_ls_weighting_scheme calc
_refine_ls_wR_factor_gt 0.2712
_refine_ls_wR_factor_ref 0.3139
_reflns_Friedel_coverage 0.000
_reflns_number_gt 7546
_reflns_number_total 12104
_reflns_threshold_expression 'I > 2\s(I)'
_cod_data_source_file c4dt01725k2.cif
_cod_data_source_block 3
_cod_depositor_comments
;Adding full bibliography for 7031681--7031685.cif.

The following automatic conversions were performed:

'_exptl_crystal_density_meas' value 'not measured' was changed to '?'
- the value is perceived as not measured.

Automatic conversion script
Id: cif_fix_values 3008 2015-01-20 13:52:24Z robertas 
;
_cod_original_cell_volume 3483.7(7)
_cod_database_code 7031685
_shelxl_version_number 2014-3
_shelx_space_group_comment
;
The symmetry employed for this shelxl refinement is uniquely defined
by the following loop, which should always be used as a source of
symmetry information in preference to the above space-group names.
They are only intended as comments.
;
_shelx_estimated_absorpt_t_max 0.979
_shelx_estimated_absorpt_t_min 0.939
_olex2_refinement_description
;
1. Fixed Uiso
 At 1.2 times of:
  All C(H) groups, All C(H,H) groups, All C(H,H,H,H) groups
 At 1.5 times of:
  All C(H,H,H) groups
2. Restrained distances
 O7-C68
 1.4 with sigma of 0.02
 O1-C55
 1.4 with sigma of 0.02
 O4B-C61
 1.4 with sigma of 0.02
 O4B-C60
 1.4 with sigma of 0.02
 O10-C78
 1.4 with sigma of 0.02
 C69-C71
 1.5 with sigma of 0.02
 O8-C70
 1.4 with sigma of 0.02
 O8-C71
 1.4 with sigma of 0.02
 O3-C59
 1.5 with sigma of 0.02
 O3-C58
 1.4 with sigma of 0.02
 C57-C58
 1.4 with sigma of 0.02
 C48-C49
 1.4 with sigma of 0.02
 C45-C46
 1.4 with sigma of 0.02
 C46-C47
 1.4 with sigma of 0.02
 O5-C72
 1.45 with sigma of 0.02
 O5-C72
 1.45 with sigma of 0.02
 C70-C73
 1.53 with sigma of 0.02
 O4-C73
 1.4 with sigma of 0.02
 Li1-C71
 2.4 with sigma of 0.02
 O3-Li1 \\sim O7-Li1
 with sigma of 0.02
 O4B-C60 \\sim O4A-C61
 with sigma of 0.02
 O4B-C62 \\sim O4A-C62
 with sigma of 0.02
 O4A-Li1 \\sim O4B-Li1
 with sigma of 0.02
 O5-Li1 \\sim O6-Li1
 with sigma of 0.02
 O5-C72 \\sim O4-C54B
 with sigma of 0.02
 O1-C54A \\sim O4-C54B
 with sigma of 0.02
 O1-Li1 \\sim O4-Li1 \\sim O8-Li1 \\sim O5-Li1 \\sim O4B-Li1 \\sim O4A-Li1
\\sim O3-Li1 \\sim O7-Li1 \\sim O6-
 Li1 \\sim O5-Li1
 with sigma of 0.005
3. Uiso/Uaniso restraints and constraints
Uiso(C68) = Uiso(C69) = Uiso(C71)
Uanis(C45) = Uanis(C47) = Uanis(C48)
Uiso(O1) = Uiso(O4)
Uiso(O5) = Uiso(O8)
Uiso(C73) = Uiso(C54A)
4. Rigid body (RIGU) restrains
 C44, C45, C46, C47, C48, C49
 with sigma for 1-2 distances of 0.004 and sigma for 1-3 distances of 0.004
5. Others
 Fixed Sof: O1(0.5) O5(0.5) O7(0.5) O8(0.5) C55(0.5) H55A(0.5) H55B(0.5)
 H62C(0.5) H62D(0.5) H62A(0.5) H62B(0.5) H63A(0.5) H63B(0.5) H63C(0.5)
 H63D(0.5) C64(0.5) H64A(0.5) H64B(0.5) H64C(0.5) C68(0.5) H68A(0.5) H68B(0.5)
 H68C(0.5) C69(0.5) H69A(0.5) H69B(0.5) C71(0.5) H71A(0.5) H71B(0.5) O3(0.5)
 O6(0.5) C67(0.5) H67A(0.5) H67B(0.5) H67C(0.5) C58(0.5) H58A(0.5) H58B(0.5)
 C59(0.5) H59A(0.5) H59B(0.5) H59C(0.5) O4B(0.5) C54B(0.5) H54A(0.5) H54B(0.5)
 H54C(0.5) C60(0.5) H60A(0.5) H60B(0.5) H60C(0.5) C61(0.5) H61A(0.5) H61B(0.5)
 H61C(0.5) C53(0.7) H53A(0.7) H53B(0.7) H53C(0.7) C78(0.3) H78A(0.3) H78B(0.3)
 H78C(0.3) O4A(0.5) O4(0.5) O5(0.5) C72(0.5) H72A(0.5) H72B(0.5) H72C(0.5)
 C54A(0.5) H54D(0.5) H54E(0.5) H54F(0.5) C73(0.5) H73A(0.5) H73B(0.5)
6.a Riding coordinates:
 C6(H6A,H6B,H6C), C7(H7A,H7B,H7C), C8(H8A,H8B,H8C), C9(H9A,H9B,H9C), C10(H10A,
 H10B,H10C), C11(H11A,H11B,H11C), C13(H13), C14(H14), C15(H15), C16(H16),
 C17(H17), C18(H18), C19(H19), C21(H21), C22(H22), C24(H24), C26(H26), C27(H27A,
 H27B,H27C), C28(H28A,H28B,H28C), C29(H29), C30(H30A,H30B,H30C), C31(H31A,H31B,
 H31C), C34(H34), C36(H36), C37(H37), C38(H38), C39(H39A,H39B,H39C), C40(H40A,
 H40B,H40C), C41(H41A,H41B,H41C), C42(H42), C43(H43A,H43B,H43C), C50(H50A,H50B),
  C51(H51A,H51B), C52(H52A,H52B,H52C), C53(H53A,H53B,H53C), C78(H78A,H78B,H78C)
6.b Secondary CH2 refined with riding coordinates:
 C55(H55A,H55B), C56(H56A,H56B), C57(H57A,H57B), C62(H62C,H62D), C62(H62A,
 H62B), C63(H63A,H63B), C63(H63C,H63D), C69(H69A,H69B), C71(H71A,H71B),
 C58(H58A,H58B), C73(H73A,H73B)
6.c Me refined with riding coordinates:
 C64(H64A,H64B,H64C), C68(H68A,H68B,H68C), C67(H67A,H67B,H67C), C59(H59A,H59B,
 H59C), C54B(H54A,H54B,H54C), C60(H60A,H60B,H60C), C61(H61A,H61B,H61C),
 C72(H72A,H72B,H72C), C54A(H54D,H54E,H54F)
6.d Aromatic/amide H refined with riding coordinates:
 C46(H46), C45(H45), C44(H44), C48(H48), C47(H47), C49(H49)
;
_olex2_submission_special_instructions 'No special instructions were received'

loop_
_space_group_symop_operation_xyz
'x, y, z'
'-x, -y, -z'

loop_
_atom_site_label
_atom_site_type_symbol
_atom_site_fract_x
_atom_site_fract_y
_atom_site_fract_z
_atom_site_U_iso_or_equiv
_atom_site_adp_type
_atom_site_occupancy
_atom_site_site_symmetry_order
_atom_site_calc_flag
_atom_site_refinement_flags_posn
_atom_site_refinement_flags_occupancy
_atom_site_disorder_assembly
_atom_site_disorder_group
Sc1 Sc 0.65537(7) 0.83770(5) 0.32697(5) 0.0352(3) Uani 1 1 d . . . .
Si1 Si 0.48996(11) 0.79185(9) 0.46183(9) 0.0445(4) Uani 1 1 d . . . .
B1 B 0.7543(4) 0.7538(3) 0.2482(3) 0.0344(11) Uani 1 1 d . . . .
Cl1 Cl 0.79857(10) 0.90263(8) 0.34045(9) 0.0522(4) Uani 1 1 d . . . .
Li1 Li 0.9608(8) 0.8335(6) 0.7076(6) 0.066(3) Uiso 1 1 d D . . .
N1 N 0.7401(3) 0.6783(2) 0.2369(2) 0.0353(8) Uani 1 1 d . . . .
N2 N 0.8663(3) 0.7578(2) 0.2156(2) 0.0367(9) Uani 1 1 d . . . .
N3 N 0.6291(3) 0.7544(2) 0.4478(2) 0.0386(9) Uani 1 1 d . . . .
O1 O 1.0058(12) 0.9428(9) 0.6211(9) 0.129(3) Uiso 0.5 1 d D P A 1
O2 O 0.8467(7) 0.9328(5) 0.7264(5) 0.141(2) Uiso 1 1 d . . . .
O5 O 1.0840(10) 0.7514(8) 0.6612(8) 0.111(2) Uiso 0.5 1 d D P A 1
O7 O 0.9170(11) 0.7300(8) 0.8128(8) 0.119(4) Uiso 0.5 1 d D P A 1
O8 O 1.0978(11) 0.8233(9) 0.7769(9) 0.111(2) Uiso 0.5 1 d D P A 1
C55 C 0.9599(13) 1.0198(9) 0.6278(10) 0.088(4) Uiso 0.5 1 d D P A 1
H55A H 0.9491 1.0681 0.5739 0.105 Uiso 0.5 1 calc R P A 1
H55B H 1.0067 1.0306 0.6631 0.105 Uiso 0.5 1 calc R P A 1
C56 C 0.8461(10) 1.0044(8) 0.6677(7) 0.154(5) Uani 1 1 d . . . .
H56A H 0.8146 1.0498 0.6875 0.185 Uiso 1 1 calc R . A .
H56B H 0.7947 1.0115 0.6245 0.185 Uiso 1 1 calc R . A .
C57 C 0.7574(6) 0.9279(7) 0.7690(6) 0.115(3) Uani 1 1 d D . . .
H57A H 0.7035 0.9837 0.7459 0.138 Uiso 1 1 calc R . B .
H57B H 0.7767 0.9179 0.8252 0.138 Uiso 1 1 calc R . B .
C62 C 0.9224(10) 0.7820(7) 0.5766(7) 0.144(4) Uani 1 1 d . . . .
H62C H 0.9330 0.8037 0.5171 0.173 Uiso 0.5 1 calc R P A 2
H62D H 0.8639 0.7493 0.5886 0.173 Uiso 0.5 1 calc R P A 2
H62A H 0.9393 0.8312 0.5294 0.173 Uiso 0.5 1 calc R P A 1
H62B H 0.8783 0.7536 0.5569 0.173 Uiso 0.5 1 calc R P A 1
C63 C 1.0262(10) 0.7220(8) 0.6160(8) 0.162(5) Uani 1 1 d . . . .
H63A H 1.0090 0.6671 0.6531 0.195 Uiso 0.5 1 calc R P A 1
H63B H 1.0757 0.7112 0.5738 0.195 Uiso 0.5 1 calc R P A 1
H63C H 1.0914 0.7465 0.5936 0.195 Uiso 0.5 1 calc R P A 2
H63D H 1.0356 0.6678 0.6092 0.195 Uiso 0.5 1 calc R P A 2
C64 C 1.1793(16) 0.6906(13) 0.7019(12) 0.117(6) Uiso 0.5 1 d . P A 1
H64A H 1.2162 0.7133 0.7320 0.175 Uiso 0.5 1 calc R P A 1
H64B H 1.1580 0.6386 0.7400 0.175 Uiso 0.5 1 calc R P A 1
H64C H 1.2304 0.6774 0.6622 0.175 Uiso 0.5 1 calc R P A 1
C68 C 0.870(3) 0.6671(18) 0.811(2) 0.198(7) Uiso 0.5 1 d D P A 1
H68A H 0.8241 0.6899 0.7610 0.297 Uiso 0.5 1 calc R P A 1
H68B H 0.9295 0.6188 0.8109 0.297 Uiso 0.5 1 calc R P A 1
H68C H 0.8242 0.6481 0.8583 0.297 Uiso 0.5 1 calc R P A 1
C69 C 0.988(3) 0.7021(19) 0.885(2) 0.198(7) Uiso 0.5 1 d D P A 1
H69A H 1.0492 0.6513 0.8934 0.237 Uiso 0.5 1 calc R P A 1
H69B H 0.9471 0.6960 0.9360 0.237 Uiso 0.5 1 calc R P A 1
C71 C 1.023(3) 0.787(2) 0.8436(11) 0.198(7) Uiso 0.5 1 d D P A 1
H71A H 0.9513 0.8288 0.8265 0.237 Uiso 0.5 1 calc R P A 1
H71B H 1.0506 0.7948 0.8896 0.237 Uiso 0.5 1 calc R P A 1
C70 C 1.1361(12) 0.8697(9) 0.8009(9) 0.174(5) Uani 1 1 d D . . .
O3 O 0.8036(15) 0.8031(15) 0.7714(13) 0.208(8) Uiso 0.5 1 d D P A 2
O6 O 1.0092(12) 0.7070(8) 0.7145(9) 0.126(4) Uiso 0.5 1 d . P A 2
C67 C 1.089(3) 0.648(2) 0.782(2) 0.198(12) Uiso 0.5 1 d . P A 2
H67A H 1.0598 0.6513 0.8331 0.296 Uiso 0.5 1 calc R P A 2
H67B H 1.0991 0.5900 0.7857 0.296 Uiso 0.5 1 calc R P A 2
H67C H 1.1604 0.6648 0.7714 0.296 Uiso 0.5 1 calc R P A 2
C58 C 0.7056(18) 0.8648(13) 0.7725(16) 0.154(9) Uiso 0.5 1 d D P A 2
H58A H 0.6558 0.8835 0.7247 0.185 Uiso 0.5 1 calc R P A 2
H58B H 0.6639 0.8441 0.8231 0.185 Uiso 0.5 1 calc R P A 2
C59 C 0.757(3) 0.7308(19) 0.769(2) 0.205(13) Uiso 0.5 1 d D P A 2
H59A H 0.8182 0.6843 0.7685 0.307 Uiso 0.5 1 calc R P A 2
H59B H 0.7127 0.7096 0.8179 0.307 Uiso 0.5 1 calc R P A 2
H59C H 0.7094 0.7523 0.7206 0.307 Uiso 0.5 1 calc R P A 2
O4B O 0.8823(8) 0.8507(7) 0.5958(6) 0.086(3) Uiso 0.5 1 d D P A 2
O9 O 0.1437(5) 0.6882(4) 0.0757(4) 0.1039(17) Uani 1 1 d . . . .
O10 O 0.1498(9) 0.5447(5) 0.0349(5) 0.168(4) Uani 1 1 d D . . .
C1 C 0.4639(4) 0.8808(3) 0.3600(3) 0.0437(12) Uani 1 1 d . . . .
C2 C 0.4573(4) 0.8692(3) 0.2857(3) 0.0457(12) Uani 1 1 d . . . .
C3 C 0.4975(4) 0.9330(3) 0.2208(3) 0.0474(12) Uani 1 1 d . . . .
C4 C 0.5293(4) 0.9859(3) 0.2538(3) 0.0487(13) Uani 1 1 d . . . .
C5 C 0.5082(4) 0.9550(3) 0.3376(3) 0.0455(12) Uani 1 1 d . . . .
C6 C 0.4124(4) 0.8017(4) 0.2768(4) 0.0585(15) Uani 1 1 d . . . .
H6A H 0.3942 0.8185 0.2193 0.088 Uiso 1 1 d R . . .
H6B H 0.3451 0.7947 0.3088 0.088 Uiso 1 1 d R . . .
H6C H 0.4684 0.7477 0.2963 0.088 Uiso 1 1 d R . . .
C7 C 0.4955(5) 0.9486(4) 0.1331(3) 0.0636(16) Uani 1 1 d . . . .
H7A H 0.5379 0.8974 0.1262 0.095 Uiso 1 1 d R . . .
H7B H 0.5288 0.9968 0.1011 0.095 Uiso 1 1 d R . . .
H7C H 0.4184 0.9613 0.1143 0.095 Uiso 1 1 d R . . .
C8 C 0.5729(6) 1.0642(4) 0.2053(4) 0.0700(17) Uani 1 1 d . . . .
H8A H 0.5337 1.1106 0.2211 0.105 Uiso 1 1 d R . . .
H8B H 0.5602 1.0811 0.1470 0.105 Uiso 1 1 d R . . .
H8C H 0.6527 1.0522 0.2167 0.105 Uiso 1 1 d R . . .
C9 C 0.5310(5) 0.9952(3) 0.3924(4) 0.0565(14) Uani 1 1 d . . . .
H9A H 0.5881 0.9551 0.4334 0.085 Uiso 1 1 d R . . .
H9B H 0.4623 1.0097 0.4195 0.085 Uiso 1 1 d R . . .
H9C H 0.5569 1.0471 0.3602 0.085 Uiso 1 1 d R . . .
C10 C 0.4015(5) 0.7127(4) 0.4834(4) 0.0644(16) Uani 1 1 d . . . .
H10A H 0.4238 0.6809 0.4488 0.097 Uiso 1 1 d R . . .
H10B H 0.3233 0.7431 0.4718 0.097 Uiso 1 1 d R . . .
H10C H 0.4109 0.6730 0.5408 0.097 Uiso 1 1 d R . . .
C11 C 0.4602(6) 0.8299(4) 0.5465(4) 0.0700(17) Uani 1 1 d . . . .
H11A H 0.4536 0.7818 0.5976 0.105 Uiso 1 1 d R . . .
H11B H 0.3905 0.8736 0.5343 0.105 Uiso 1 1 d R . . .
H11C H 0.5213 0.8540 0.5517 0.105 Uiso 1 1 d R . . .
C12 C 0.7047(4) 0.6906(3) 0.5056(3) 0.0417(11) Uani 1 1 d . . . .
C13 C 0.8142(4) 0.6636(3) 0.4829(3) 0.0479(12) Uani 1 1 d . . . .
H13 H 0.8350 0.6908 0.4283 0.057 Uiso 1 1 d R . . .
C14 C 0.6807(5) 0.6494(4) 0.5876(3) 0.0570(14) Uani 1 1 d . . . .
H14 H 0.6084 0.6653 0.6062 0.068 Uiso 1 1 d R . . .
C15 C 0.8918(5) 0.5990(3) 0.5379(4) 0.0600(15) Uani 1 1 d . . . .
H15 H 0.9641 0.5815 0.5202 0.072 Uiso 1 1 d R . . .
C16 C 0.8657(5) 0.5594(4) 0.6182(4) 0.0698(19) Uani 1 1 d . . . .
H16 H 0.9191 0.5155 0.6566 0.084 Uiso 1 1 d R . . .
C17 C 0.7595(6) 0.5855(4) 0.6415(4) 0.0689(17) Uani 1 1 d . . . .
H17 H 0.7404 0.5590 0.6967 0.083 Uiso 1 1 d R . . .
C18 C 0.9103(4) 0.6900(3) 0.1921(3) 0.0456(12) Uani 1 1 d . . . .
H18 H 0.9822 0.6790 0.1709 0.055 Uiso 1 1 d R . . .
C19 C 0.8362(4) 0.6433(3) 0.2041(3) 0.0427(11) Uani 1 1 d . . . .
H19 H 0.8462 0.5941 0.1925 0.051 Uiso 1 1 d R . . .
C20 C 0.6443(4) 0.6436(3) 0.2468(3) 0.0357(10) Uani 1 1 d . . . .
C21 C 0.4582(4) 0.5773(3) 0.2649(3) 0.0528(13) Uani 1 1 d . . . .
H21 H 0.3931 0.5559 0.2714 0.063 Uiso 1 1 d R . . .
C22 C 0.5280(4) 0.5532(3) 0.3313(3) 0.0450(12) Uani 1 1 d . . . .
H22 H 0.5120 0.5135 0.3828 0.054 Uiso 1 1 d R . . .
C23 C 0.5749(4) 0.6671(3) 0.1791(3) 0.0446(12) Uani 1 1 d . . . .
C24 C 0.4827(4) 0.6329(3) 0.1904(3) 0.0515(13) Uani 1 1 d . . . .
H24 H 0.4357 0.6479 0.1449 0.062 Uiso 1 1 d R . . .
C25 C 0.6216(4) 0.5855(3) 0.3234(3) 0.0372(10) Uani 1 1 d . . . .
C26 C 0.6001(5) 0.7280(4) 0.0950(3) 0.0581(14) Uani 1 1 d . . . .
H26 H 0.6480 0.7628 0.1023 0.070 Uiso 1 1 d R . . .
C27 C 0.4944(6) 0.7891(4) 0.0465(4) 0.0740(19) Uani 1 1 d . . . .
H27A H 0.5159 0.8319 -0.0035 0.111 Uiso 1 1 d R . . .
H27B H 0.4502 0.8176 0.0794 0.111 Uiso 1 1 d R . . .
H27C H 0.4501 0.7572 0.0326 0.111 Uiso 1 1 d R . . .
C28 C 0.6652(6) 0.6801(5) 0.0453(4) 0.085(2) Uani 1 1 d . . . .
H28A H 0.7369 0.6462 0.0725 0.128 Uiso 1 1 d R . . .
H28B H 0.6777 0.7211 -0.0090 0.128 Uiso 1 1 d R . . .
H28C H 0.6222 0.6423 0.0403 0.128 Uiso 1 1 d R . . .
C29 C 0.7014(4) 0.5557(3) 0.3950(3) 0.0493(13) Uani 1 1 d . . . .
H29 H 0.7341 0.6044 0.3895 0.059 Uiso 1 1 d R . . .
C30 C 0.7967(5) 0.4837(5) 0.3935(4) 0.099(3) Uani 1 1 d . . . .
H30A H 0.7661 0.4384 0.3909 0.148 Uiso 1 1 d R . . .
H30B H 0.8438 0.4608 0.4426 0.148 Uiso 1 1 d R . . .
H30C H 0.8411 0.5055 0.3453 0.148 Uiso 1 1 d R . . .
C31 C 0.6466(5) 0.5266(3) 0.4778(3) 0.0513(13) Uani 1 1 d . . . .
H31A H 0.6208 0.4751 0.4874 0.077 Uiso 1 1 d R . . .
H31B H 0.5831 0.5720 0.4782 0.077 Uiso 1 1 d R . . .
H31C H 0.7003 0.5142 0.5209 0.077 Uiso 1 1 d R . . .
C32 C 0.9009(4) 0.8986(3) 0.1328(3) 0.0441(11) Uani 1 1 d . . . .
C33 C 0.9306(4) 0.8193(3) 0.2001(3) 0.0379(10) Uani 1 1 d . . . .
C34 C 0.9691(4) 0.9550(3) 0.1148(3) 0.0534(13) Uani 1 1 d . . . .
H34 H 0.9499 1.0087 0.0701 0.064 Uiso 1 1 d R . . .
C35 C 1.0259(4) 0.7992(3) 0.2472(3) 0.0386(10) Uani 1 1 d . . . .
C36 C 1.0931(4) 0.8583(3) 0.2256(3) 0.0486(12) Uani 1 1 d . . . .
H36 H 1.1585 0.8453 0.2570 0.058 Uiso 1 1 d R . . .
C37 C 1.0650(5) 0.9347(3) 0.1602(3) 0.0552(14) Uani 1 1 d . . . .
H37 H 1.1120 0.9736 0.1460 0.066 Uiso 1 1 d R . . .
C38 C 1.0600(4) 0.7160(3) 0.3209(3) 0.0464(12) Uani 1 1 d . . . .
H38 H 0.9989 0.6850 0.3318 0.056 Uiso 1 1 d R . . .
C39 C 1.0759(5) 0.7332(4) 0.3964(3) 0.0554(14) Uani 1 1 d . . . .
H39A H 1.1300 0.7688 0.3849 0.083 Uiso 1 1 d R . . .
H39B H 1.1035 0.6788 0.4422 0.083 Uiso 1 1 d R . . .
H39C H 1.0048 0.7626 0.4103 0.083 Uiso 1 1 d R . . .
C40 C 1.1671(5) 0.6597(4) 0.3066(4) 0.0643(16) Uani 1 1 d . . . .
H40A H 1.1587 0.6533 0.2557 0.096 Uiso 1 1 d R . . .
H40B H 1.1809 0.6035 0.3518 0.096 Uiso 1 1 d R . . .
H40C H 1.2298 0.6859 0.3026 0.096 Uiso 1 1 d R . . .
C41 C 0.8192(6) 0.8768(4) 0.0210(4) 0.0752(19) Uani 1 1 d . . . .
H41A H 0.8784 0.8966 -0.0159 0.113 Uiso 1 1 d R . . .
H41B H 0.7508 0.8912 -0.0107 0.113 Uiso 1 1 d R . . .
H41C H 0.8416 0.8149 0.0511 0.113 Uiso 1 1 d R . . .
C42 C 0.7990(5) 0.9205(4) 0.0802(3) 0.0566(14) Uani 1 1 d . . . .
H42 H 0.7390 0.8984 0.1170 0.068 Uiso 1 1 d R . . .
C43 C 0.7545(5) 1.0170(4) 0.0338(4) 0.0698(17) Uani 1 1 d . . . .
H43A H 0.7465 1.0451 0.0717 0.105 Uiso 1 1 d R . . .
H43B H 0.6820 1.0279 0.0083 0.105 Uiso 1 1 d R . . .
H43C H 0.8069 1.0395 -0.0084 0.105 Uiso 1 1 d R . . .
C50 C 0.1903(13) 0.5382(8) 0.1034(7) 0.170(6) Uani 1 1 d . . . .
H50A H 0.2505 0.4866 0.1285 0.204 Uiso 1 1 d R . . .
H50B H 0.1264 0.5323 0.1401 0.204 Uiso 1 1 d R . . .
C51 C 0.2201(8) 0.6189(9) 0.0956(7) 0.138(4) Uani 1 1 d . . . .
H51A H 0.2508 0.6070 0.1495 0.166 Uiso 1 1 d R . . .
H51B H 0.2812 0.6272 0.0564 0.166 Uiso 1 1 d R . . .
C52 C 0.1800(7) 0.7632(5) 0.0658(5) 0.091(2) Uani 1 1 d . . . .
H52A H 0.2192 0.7534 0.1154 0.136 Uiso 1 1 d R . . .
H52B H 0.1141 0.8101 0.0558 0.136 Uiso 1 1 d R . . .
H52C H 0.2295 0.7779 0.0196 0.136 Uiso 1 1 d R . . .
C54B C 1.121(3) 0.848(3) 0.620(2) 0.259(18) Uiso 0.5 1 d . P A 2
H54A H 1.0583 0.8547 0.5858 0.388 Uiso 0.5 1 calc R P A 2
H54B H 1.1720 0.8824 0.5864 0.388 Uiso 0.5 1 calc R P A 2
H54C H 1.1600 0.7882 0.6443 0.388 Uiso 0.5 1 calc R P A 2
C60 C 0.7851(13) 0.9028(12) 0.5516(12) 0.114(6) Uiso 0.5 1 d D P A 2
H60A H 0.7592 0.9513 0.5672 0.172 Uiso 0.5 1 calc R P A 2
H60B H 0.8002 0.9238 0.4933 0.172 Uiso 0.5 1 calc R P A 2
H60C H 0.7277 0.8701 0.5633 0.172 Uiso 0.5 1 calc R P A 2
C61 C 0.7625(10) 0.8553(10) 0.5941(10) 0.086(4) Uiso 0.5 1 d D P A 1
H61A H 0.7158 0.8769 0.6309 0.130 Uiso 0.5 1 calc R P A 1
H61B H 0.7729 0.9033 0.5441 0.130 Uiso 0.5 1 calc R P A 1
H61C H 0.7262 0.8186 0.5807 0.130 Uiso 0.5 1 calc R P A 1
C53 C 0.113(3) 0.475(2) 0.027(2) 0.293(16) Uiso 0.7 1 d . P C 1
H53A H 0.1731 0.4246 0.0516 0.440 Uiso 0.7 1 d R P C 1
H53B H 0.1061 0.4894 -0.0312 0.440 Uiso 0.7 1 d R P C 1
H53C H 0.0428 0.4639 0.0533 0.440 Uiso 0.7 1 d R P C 1
C78 C 0.236(4) 0.521(4) -0.012(4) 0.23(3) Uiso 0.3 1 d D P C 2
H78A H 0.2970 0.5038 0.0268 0.352 Uiso 0.3 1 d R P C 2
H78B H 0.2571 0.5565 -0.0665 0.352 Uiso 0.3 1 d R P C 2
H78C H 0.2199 0.4694 -0.0141 0.352 Uiso 0.3 1 d R P C 2
C46 C 0.4148(10) 0.5706(6) 0.8269(6) 0.128(3) Uani 1 1 d D . . .
H46 H 0.3954 0.5268 0.8164 0.153 Uiso 1 1 calc R . . .
C45 C 0.4743(18) 0.6217(12) 0.7730(9) 0.245(6) Uani 1 1 d D . . .
H45 H 0.4962 0.6153 0.7237 0.294 Uiso 1 1 calc R . . .
C44 C 0.5018(17) 0.6807(11) 0.7899(8) 0.216(8) Uani 1 1 d . . . .
H44 H 0.5407 0.7183 0.7499 0.260 Uiso 1 1 calc R . . .
C48 C 0.4312(18) 0.6338(12) 0.9127(9) 0.245(6) Uani 1 1 d D . . .
H48 H 0.4309 0.6283 0.9675 0.294 Uiso 1 1 calc R . . .
C47 C 0.3824(19) 0.5815(11) 0.8960(9) 0.245(6) Uani 1 1 d D . . .
H47 H 0.3290 0.5543 0.9305 0.294 Uiso 1 1 calc R . . .
C49 C 0.4788(12) 0.6915(7) 0.8595(7) 0.149(4) Uani 1 1 d D . . .
H49 H 0.4955 0.7366 0.8693 0.179 Uiso 1 1 calc R . . .
O4A O 0.8639(5) 0.8093(5) 0.6311(4) 0.0482(17) Uiso 0.5 1 d . P A 1
O4 O 1.0769(12) 0.8789(9) 0.6875(9) 0.129(3) Uiso 0.5 1 d D P A 2
O5 O 1.0776(11) 0.7995(10) 0.8135(8) 0.111(2) Uiso 0.5 1 d . P A 2
C72 C 1.010(3) 0.770(2) 0.8868(16) 0.192(12) Uiso 0.5 1 d D P A 2
H72A H 0.9775 0.7251 0.8865 0.288 Uiso 0.5 1 calc R P A 2
H72B H 1.0573 0.7487 0.9357 0.288 Uiso 0.5 1 calc R P A 2
H72C H 0.9503 0.8184 0.8868 0.288 Uiso 0.5 1 calc R P A 2
C54A C 1.1168(17) 0.9434(16) 0.5873(14) 0.144(5) Uiso 0.5 1 d . P A 1
H54D H 1.1487 0.8889 0.5827 0.215 Uiso 0.5 1 calc R P A 1
H54E H 1.1115 0.9900 0.5333 0.215 Uiso 0.5 1 calc R P A 1
H54F H 1.1645 0.9516 0.6232 0.215 Uiso 0.5 1 calc R P A 1
C73 C 1.1844(16) 0.8606(17) 0.7204(12) 0.144(5) Uiso 0.5 1 d D P A 2
H73A H 1.2274 0.9035 0.6888 0.172 Uiso 0.5 1 calc R P A 2
H73B H 1.2279 0.8024 0.7296 0.172 Uiso 0.5 1 calc R P A 2

loop_
_atom_site_aniso_label
_atom_site_aniso_U_11
_atom_site_aniso_U_22
_atom_site_aniso_U_33
_atom_site_aniso_U_23
_atom_site_aniso_U_13
_atom_site_aniso_U_12
Sc1 0.0310(5) 0.0335(5) 0.0404(5) -0.0128(4) -0.0044(4) -0.0081(3)
Si1 0.0365(7) 0.0452(8) 0.0542(9) -0.0222(7) 0.0055(6) -0.0105(6)
B1 0.031(3) 0.034(3) 0.032(3) -0.006(2) -0.003(2) -0.007(2)
Cl1 0.0460(7) 0.0511(7) 0.0676(9) -0.0261(7) -0.0028(6) -0.0201(6)
N1 0.033(2) 0.034(2) 0.035(2) -0.0084(17) 0.0024(15) -0.0120(16)
N2 0.032(2) 0.037(2) 0.040(2) -0.0122(17) 0.0020(16) -0.0094(16)
N3 0.032(2) 0.039(2) 0.044(2) -0.0146(18) -0.0024(16) -0.0084(16)
C56 0.168(11) 0.141(9) 0.121(8) 0.000(7) -0.084(8) -0.046(8)
C57 0.054(4) 0.160(9) 0.143(8) -0.090(7) 0.007(5) 0.007(5)
C62 0.155(10) 0.150(9) 0.155(10) -0.109(8) -0.049(8) 0.016(8)
C63 0.154(10) 0.177(11) 0.203(13) -0.142(11) -0.065(9) 0.019(9)
C70 0.208(14) 0.154(11) 0.210(14) -0.104(11) -0.031(11) -0.064(10)
O9 0.090(4) 0.105(4) 0.113(4) -0.040(4) 0.026(3) -0.029(4)
O10 0.262(11) 0.126(6) 0.134(6) -0.057(5) -0.056(7) -0.050(6)
C1 0.028(2) 0.043(3) 0.061(3) -0.024(2) -0.004(2) -0.002(2)
C2 0.027(2) 0.049(3) 0.066(3) -0.031(3) -0.011(2) 0.002(2)
C3 0.041(3) 0.043(3) 0.052(3) -0.016(2) -0.015(2) 0.001(2)
C4 0.049(3) 0.035(3) 0.059(3) -0.016(2) -0.011(2) -0.005(2)
C5 0.040(3) 0.039(3) 0.057(3) -0.022(2) -0.010(2) -0.001(2)
C6 0.034(3) 0.071(4) 0.086(4) -0.046(3) 0.000(3) -0.015(3)
C7 0.059(4) 0.070(4) 0.056(3) -0.022(3) -0.019(3) -0.005(3)
C8 0.082(4) 0.045(3) 0.074(4) -0.011(3) -0.011(3) -0.017(3)
C9 0.065(4) 0.044(3) 0.070(4) -0.032(3) -0.005(3) -0.012(3)
C10 0.044(3) 0.064(4) 0.085(4) -0.025(3) 0.008(3) -0.023(3)
C11 0.078(4) 0.068(4) 0.063(4) -0.031(3) 0.012(3) -0.009(3)
C12 0.038(3) 0.041(3) 0.049(3) -0.015(2) -0.005(2) -0.015(2)
C13 0.037(3) 0.046(3) 0.055(3) -0.012(2) -0.005(2) -0.013(2)
C14 0.055(3) 0.058(3) 0.051(3) -0.010(3) -0.003(3) -0.019(3)
C15 0.044(3) 0.046(3) 0.079(4) -0.008(3) -0.015(3) -0.013(2)
C16 0.065(4) 0.048(3) 0.074(4) 0.007(3) -0.034(3) -0.018(3)
C17 0.082(5) 0.063(4) 0.047(3) 0.001(3) -0.008(3) -0.029(3)
C18 0.039(3) 0.051(3) 0.049(3) -0.021(2) 0.007(2) -0.014(2)
C19 0.039(3) 0.044(3) 0.050(3) -0.023(2) 0.007(2) -0.012(2)
C20 0.033(2) 0.033(2) 0.042(3) -0.014(2) -0.0011(19) -0.0103(19)
C21 0.038(3) 0.057(3) 0.071(4) -0.026(3) 0.001(2) -0.021(2)
C22 0.037(3) 0.043(3) 0.055(3) -0.018(2) 0.005(2) -0.014(2)
C23 0.050(3) 0.041(3) 0.044(3) -0.015(2) -0.005(2) -0.015(2)
C24 0.045(3) 0.055(3) 0.061(3) -0.025(3) -0.010(2) -0.015(2)
C25 0.031(2) 0.034(2) 0.046(3) -0.016(2) 0.0045(19) -0.0100(19)
C26 0.069(4) 0.059(3) 0.043(3) -0.009(3) -0.007(3) -0.027(3)
C27 0.096(5) 0.066(4) 0.052(4) -0.008(3) -0.030(3) -0.021(4)
C28 0.089(5) 0.107(6) 0.053(4) -0.026(4) 0.008(3) -0.025(4)
C29 0.042(3) 0.049(3) 0.048(3) -0.002(2) -0.006(2) -0.021(2)
C30 0.050(4) 0.127(6) 0.056(4) 0.006(4) 0.007(3) 0.019(4)
C31 0.061(3) 0.047(3) 0.045(3) -0.011(2) 0.001(2) -0.024(3)
C32 0.042(3) 0.047(3) 0.039(3) -0.009(2) 0.002(2) -0.016(2)
C33 0.034(2) 0.041(3) 0.039(3) -0.013(2) 0.0068(19) -0.017(2)
C34 0.056(3) 0.046(3) 0.047(3) -0.001(2) 0.002(2) -0.022(2)
C35 0.031(2) 0.036(2) 0.046(3) -0.012(2) 0.003(2) -0.0128(19)
C36 0.037(3) 0.053(3) 0.055(3) -0.014(3) -0.001(2) -0.021(2)
C37 0.052(3) 0.050(3) 0.060(3) -0.008(3) 0.004(3) -0.030(3)
C38 0.041(3) 0.040(3) 0.052(3) -0.007(2) -0.004(2) -0.018(2)
C39 0.056(3) 0.057(3) 0.045(3) -0.006(3) -0.011(2) -0.019(3)
C40 0.048(3) 0.049(3) 0.084(4) -0.017(3) -0.007(3) -0.004(3)
C41 0.091(5) 0.074(4) 0.051(4) -0.004(3) -0.019(3) -0.035(4)
C42 0.052(3) 0.059(3) 0.043(3) 0.003(3) -0.005(2) -0.023(3)
C43 0.057(4) 0.069(4) 0.055(4) 0.004(3) -0.012(3) -0.011(3)
C50 0.272(17) 0.138(10) 0.113(9) -0.025(7) -0.043(9) -0.105(11)
C51 0.080(6) 0.200(13) 0.156(10) -0.100(10) -0.009(6) -0.014(8)
C52 0.093(6) 0.092(5) 0.093(5) -0.034(5) 0.019(4) -0.040(4)
C46 0.166(9) 0.096(6) 0.120(7) -0.052(5) 0.016(6) -0.016(6)
C45 0.443(15) 0.246(9) 0.154(6) -0.126(7) 0.121(8) -0.223(11)
C44 0.39(2) 0.201(12) 0.114(8) -0.062(8) 0.035(10) -0.177(15)
C48 0.443(15) 0.246(9) 0.154(6) -0.126(7) 0.121(8) -0.223(11)
C47 0.443(15) 0.246(9) 0.154(6) -0.126(7) 0.121(8) -0.223(11)
C49 0.238(12) 0.105(7) 0.116(7) -0.042(6) -0.026(7) -0.054(7)

loop_
_atom_type_symbol
_atom_type_description
_atom_type_scat_dispersion_real
_atom_type_scat_dispersion_imag
_atom_type_scat_source
C C 0.0033 0.0016 'International Tables Vol C Tables 4.2.6.8 and 6.1.1.4'
H H 0.0000 0.0000 'International Tables Vol C Tables 4.2.6.8 and 6.1.1.4'
Li Li -0.0003 0.0001 'International Tables Vol C Tables 4.2.6.8 and 6.1.1.4'
B B 0.0013 0.0007 'International Tables Vol C Tables 4.2.6.8 and 6.1.1.4'
N N 0.0061 0.0033 'International Tables Vol C Tables 4.2.6.8 and 6.1.1.4'
O O 0.0106 0.0060 'International Tables Vol C Tables 4.2.6.8 and 6.1.1.4'
Si Si 0.0817 0.0704 'International Tables Vol C Tables 4.2.6.8 and 6.1.1.4'
Cl Cl 0.1484 0.1585 'International Tables Vol C Tables 4.2.6.8 and 6.1.1.4'
Sc Sc 0.2519 0.3716 'International Tables Vol C Tables 4.2.6.8 and 6.1.1.4'

loop_
_geom_angle_atom_site_label_1
_geom_angle_atom_site_label_2
_geom_angle_atom_site_label_3
_geom_angle
B1 Sc1 Si1 129.32(12)
B1 Sc1 C3 96.95(16)
B1 Sc1 C4 120.57(17)
Cl1 Sc1 Si1 119.17(5)
Cl1 Sc1 B1 100.72(12)
Cl1 Sc1 C1 122.67(12)
Cl1 Sc1 C2 143.01(12)
Cl1 Sc1 C3 117.19(13)
Cl1 Sc1 C4 89.74(12)
Cl1 Sc1 C5 91.55(12)
N3 Sc1 Si1 33.77(10)
N3 Sc1 B1 110.26(15)
N3 Sc1 Cl1 104.74(11)
N3 Sc1 C1 71.46(16)
N3 Sc1 C2 92.84(17)
N3 Sc1 C3 124.10(16)
N3 Sc1 C4 123.21(17)
N3 Sc1 C5 91.60(16)
C1 Sc1 Si1 37.70(13)
C1 Sc1 B1 135.20(16)
C1 Sc1 C2 34.18(16)
C1 Sc1 C3 55.50(17)
C1 Sc1 C4 55.31(18)
C1 Sc1 C5 34.12(16)
C2 Sc1 Si1 62.83(13)
C2 Sc1 B1 103.28(16)
C2 Sc1 C3 32.29(17)
C2 Sc1 C4 53.76(17)
C3 Sc1 Si1 91.57(13)
C4 Sc1 Si1 91.26(13)
C4 Sc1 C3 32.18(16)
C5 Sc1 Si1 62.39(13)
C5 Sc1 B1 150.89(16)
C5 Sc1 C2 55.08(16)
C5 Sc1 C3 54.14(16)
C5 Sc1 C4 32.40(17)
N3 Si1 Sc1 43.05(13)
N3 Si1 C1 95.9(2)
N3 Si1 C10 114.7(2)
N3 Si1 C11 115.5(3)
C1 Si1 Sc1 52.87(15)
C1 Si1 C10 114.2(3)
C1 Si1 C11 112.4(3)
C10 Si1 Sc1 127.4(2)
C11 Si1 Sc1 128.0(2)
C11 Si1 C10 104.5(3)
N1 B1 Sc1 134.6(3)
N2 B1 Sc1 124.1(3)
N2 B1 N1 99.8(4)
O1 Li1 O5 91.0(6)
O1 Li1 O7 169.7(7)
O1 Li1 O8 85.3(7)
O1 Li1 O4A 98.9(6)
O2 Li1 O1 77.1(6)
O2 Li1 O5 167.3(7)
O2 Li1 O5 96.6(6)
O2 Li1 O7 96.6(6)
O2 Li1 O8 99.8(6)
O2 Li1 O3 63.1(7)
O2 Li1 O6 151.8(7)
O2 Li1 O4B 96.0(5)
O2 Li1 O4A 100.2(5)
O7 Li1 O5 95.8(6)
O8 Li1 O5 83.5(6)
O8 Li1 O7 87.8(6)
O8 Li1 O4A 160.0(7)
O3 Li1 O5 102.1(8)
O6 Li1 O5 90.8(7)
O6 Li1 O3 88.7(8)
O6 Li1 O4B 80.2(6)
O4B Li1 O5 166.6(7)
O4B Li1 O3 87.7(7)
O4A Li1 O5 76.9(5)
O4A Li1 O7 90.2(6)
O4 Li1 O2 97.7(7)
O4 Li1 O5 62.3(7)
O4 Li1 O3 155.0(9)
O4 Li1 O6 109.7(8)
O4 Li1 O4B 111.4(7)
C19 N1 B1 110.7(4)
C19 N1 C20 118.9(4)
C20 N1 B1 130.1(4)
C18 N2 B1 110.8(4)
C18 N2 C33 117.4(4)
C33 N2 B1 131.6(4)
Si1 N3 Sc1 103.18(18)
C12 N3 Sc1 129.8(3)
C12 N3 Si1 126.7(3)
C55 O1 Li1 117.4(11)
C55 O1 C54A 109.8(16)
C54A O1 Li1 123.7(13)
C56 O2 Li1 111.3(9)
C56 O2 C57 116.1(11)
C57 O2 Li1 127.6(8)
C63 O5 Li1 108.4(9)
C64 O5 Li1 127.7(12)
C64 O5 C63 112.2(13)
C70 O5 Li1 112.1(10)
C72 O5 Li1 104.7(16)
C72 O5 C70 118.9(17)
C68 O7 Li1 125.8(16)
C68 O7 C69 114(2)
C69 O7 Li1 113.8(14)
C71 O8 Li1 80.3(10)
C70 O8 Li1 138.5(12)
C70 O8 C71 102.5(16)
O1 C55 H55A 111.5
O1 C55 H55B 111.5
O1 C55 C56 101.5(13)
H55A C55 H55B 109.3
C56 C55 H55A 111.5
C56 C55 H55B 111.5
O2 C56 C55 117.5(11)
O2 C56 H56A 107.9
O2 C56 H56B 107.9
C55 C56 H56A 107.9
C55 C56 H56B 107.9
H56A C56 H56B 107.2
O2 C57 H57A 108.4
O2 C57 H57B 108.4
O2 C57 C58 115.4(12)
H57A C57 H57B 107.5
C58 C57 H57A 108.4
C58 C57 H57B 108.4
H62C C62 H62D 107.0
H62A C62 H62B 108.3
C63 C62 H62C 107.5
C63 C62 H62D 107.5
C63 C62 H62A 109.9
C63 C62 H62B 109.9
O4B C62 H62C 107.5
O4B C62 H62D 107.5
O4B C62 C63 119.1(8)
O4A C62 H62A 109.9
O4A C62 H62B 109.9
O4A C62 C63 108.9(9)
O5 C63 C62 113.6(9)
O5 C63 H63A 108.8
O5 C63 H63B 108.8
C62 C63 H63A 108.8
C62 C63 H63B 108.8
C62 C63 H63C 111.1
C62 C63 H63D 111.2
C62 C63 O6 103.1(10)
H63A C63 H63B 107.7
H63C C63 H63D 109.1
O6 C63 H63C 111.1
O6 C63 H63D 111.1
O5 C64 H64A 109.5
O5 C64 H64B 109.5
O5 C64 H64C 109.5
H64A C64 H64B 109.5
H64A C64 H64C 109.5
H64B C64 H64C 109.5
O7 C68 H68A 109.5
O7 C68 H68B 109.5
O7 C68 H68C 109.5
H68A C68 H68B 109.5
H68A C68 H68C 109.5
H68B C68 H68C 109.5
O7 C69 H69A 114.2
O7 C69 H69B 114.2
O7 C69 C71 87(2)
H69A C69 H69B 111.4
C71 C69 H69A 114.2
C71 C69 H69B 114.2
O8 C71 C69 137(3)
O8 C71 H71A 103.0
O8 C71 H71B 103.0
C69 C71 H71A 103.0
C69 C71 H71B 103.0
H71A C71 H71B 105.1
O5 C70 C73 87.9(12)
C58 O3 Li1 125.1(16)
C58 O3 C59 102.8(19)
C59 O3 Li1 121.7(17)
C63 O6 Li1 102.5(9)
C67 O6 Li1 114.4(15)
C67 O6 C63 125.3(17)
O6 C67 H67A 109.5
O6 C67 H67B 109.5
O6 C67 H67C 109.4
H67A C67 H67B 109.5
H67A C67 H67C 109.5
H67B C67 H67C 109.5
C57 C58 O3 97.5(17)
C57 C58 H58A 112.3
C57 C58 H58B 112.3
O3 C58 H58A 112.3
O3 C58 H58B 112.3
H58A C58 H58B 109.9
O3 C59 H59A 109.5
O3 C59 H59B 109.5
O3 C59 H59C 109.5
H59A C59 H59B 109.5
H59A C59 H59C 109.5
H59B C59 H59C 109.5
C62 O4B Li1 110.8(7)
C62 O4B C60 112.2(11)
C60 O4B Li1 134.7(11)
C51 O9 C52 115.8(8)
C50 O10 C53 122.9(16)
C50 O10 C78 111(3)
Si1 C1 Sc1 89.43(18)
C2 C1 Sc1 75.4(3)
C2 C1 Si1 123.7(4)
C5 C1 Sc1 74.9(3)
C5 C1 Si1 122.4(4)
C5 C1 C2 105.5(4)
C1 C2 Sc1 70.4(2)
C1 C2 C6 126.0(5)
C3 C2 Sc1 77.8(3)
C3 C2 C1 109.7(4)
C3 C2 C6 124.3(5)
C6 C2 Sc1 119.6(3)
C2 C3 Sc1 69.9(3)
C2 C3 C4 107.0(5)
C2 C3 C7 126.8(5)
C4 C3 Sc1 73.0(3)
C4 C3 C7 125.9(5)
C7 C3 Sc1 127.3(4)
C3 C4 Sc1 74.8(3)
C3 C4 C8 125.0(5)
C5 C4 Sc1 70.1(3)
C5 C4 C3 108.7(5)
C5 C4 C8 126.3(5)
C8 C4 Sc1 123.4(4)
C1 C5 Sc1 71.0(3)
C1 C5 C9 127.2(5)
C4 C5 Sc1 77.5(3)
C4 C5 C1 109.2(4)
C4 C5 C9 123.6(5)
C9 C5 Sc1 117.6(3)
C2 C6 H6A 109.4
C2 C6 H6B 109.5
C2 C6 H6C 109.5
H6A C6 H6B 109.5
H6A C6 H6C 109.5
H6B C6 H6C 109.5
C3 C7 H7A 109.0
C3 C7 H7B 110.0
C3 C7 H7C 109.5
H7A C7 H7B 109.5
H7A C7 H7C 109.5
H7B C7 H7C 109.5
C4 C8 H8A 108.8
C4 C8 H8B 109.9
C4 C8 H8C 109.6
H8A C8 H8B 109.5
H8A C8 H8C 109.5
H8B C8 H8C 109.5
C5 C9 H9A 109.6
C5 C9 H9B 109.1
C5 C9 H9C 109.7
H9A C9 H9B 109.5
H9A C9 H9C 109.5
H9B C9 H9C 109.5
Si1 C10 H10A 109.5
Si1 C10 H10B 109.2
Si1 C10 H10C 109.7
H10A C10 H10B 109.5
H10A C10 H10C 109.5
H10B C10 H10C 109.4
Si1 C11 H11A 109.6
Si1 C11 H11B 109.7
Si1 C11 H11C 109.1
H11A C11 H11B 109.5
H11A C11 H11C 109.5
H11B C11 H11C 109.5
N3 C12 C13 119.7(4)
N3 C12 C14 124.3(5)
C14 C12 C13 116.0(5)
C12 C13 H13 119.1
C15 C13 C12 121.9(5)
C15 C13 H13 119.1
C12 C14 H14 119.5
C17 C14 C12 121.1(6)
C17 C14 H14 119.4
C13 C15 H15 119.6
C16 C15 C13 120.8(6)
C16 C15 H15 119.6
C15 C16 H16 121.3
C15 C16 C17 117.9(5)
C17 C16 H16 120.7
C14 C17 C16 122.2(6)
C14 C17 H17 118.8
C16 C17 H17 119.0
N2 C18 H18 125.4
C19 C18 N2 109.6(4)
C19 C18 H18 125.1
N1 C19 H19 125.4
C18 C19 N1 109.1(4)
C18 C19 H19 125.5
C23 C20 N1 119.5(4)
C25 C20 N1 119.8(4)
C25 C20 C23 120.7(4)
C22 C21 H21 120.1
C24 C21 H21 120.3
C24 C21 C22 119.6(5)
C21 C22 H22 119.7
C25 C22 C21 120.9(5)
C25 C22 H22 119.4
C20 C23 C26 121.4(4)
C24 C23 C20 118.2(5)
C24 C23 C26 120.4(5)
C21 C24 C23 121.9(5)
C21 C24 H24 119.2
C23 C24 H24 118.8
C20 C25 C29 120.3(4)
C22 C25 C20 118.6(4)
C22 C25 C29 121.0(4)
C23 C26 H26 107.7
C23 C26 C27 112.6(5)
C23 C26 C28 111.7(5)
C27 C26 H26 108.2
C28 C26 H26 107.4
C28 C26 C27 109.1(5)
C26 C27 H27A 109.1
C26 C27 H27B 109.4
C26 C27 H27C 109.9
H27A C27 H27B 109.4
H27A C27 H27C 109.5
H27B C27 H27C 109.5
C26 C28 H28A 109.8
C26 C28 H28B 109.5
C26 C28 H28C 109.2
H28A C28 H28B 109.5
H28A C28 H28C 109.5
H28B C28 H28C 109.4
C25 C29 H29 108.2
C25 C29 C30 110.4(5)
C25 C29 C31 113.9(4)
C30 C29 H29 107.5
C30 C29 C31 108.9(4)
C31 C29 H29 107.7
C29 C30 H30A 109.1
C29 C30 H30B 110.1
C29 C30 H30C 109.2
H30A C30 H30B 109.5
H30A C30 H30C 109.5
H30B C30 H30C 109.5
C29 C31 H31A 109.5
C29 C31 H31B 109.1
C29 C31 H31C 109.9
H31A C31 H31B 109.5
H31A C31 H31C 109.5
H31B C31 H31C 109.4
C33 C32 C42 121.2(4)
C34 C32 C33 118.3(4)
C34 C32 C42 120.5(4)
C32 C33 N2 119.0(4)
C35 C33 N2 120.2(4)
C35 C33 C32 120.7(4)
C32 C34 H34 119.3
C32 C34 C37 121.4(5)
C37 C34 H34 119.3
C33 C35 C36 118.7(4)
C33 C35 C38 122.7(4)
C36 C35 C38 118.6(4)
C35 C36 H36 119.6
C37 C36 C35 120.7(5)
C37 C36 H36 119.7
C34 C37 H37 120.3
C36 C37 C34 120.2(5)
C36 C37 H37 119.5
C35 C38 H38 108.2
C35 C38 C39 110.6(4)
C35 C38 C40 111.5(4)
C39 C38 H38 108.2
C40 C38 H38 108.7
C40 C38 C39 109.5(4)
C38 C39 H39A 109.5
C38 C39 H39B 109.2
C38 C39 H39C 109.8
H39A C39 H39B 109.4
H39A C39 H39C 109.5
H39B C39 H39C 109.5
C38 C40 H40A 109.0
C38 C40 H40B 109.5
C38 C40 H40C 109.9
H40A C40 H40B 109.5
H40A C40 H40C 109.4
H40B C40 H40C 109.5
H41A C41 H41B 109.5
H41A C41 H41C 109.4
H41B C41 H41C 109.5
C42 C41 H41A 109.2
C42 C41 H41B 109.4
C42 C41 H41C 109.8
C32 C42 C41 112.0(5)
C32 C42 H42 107.4
C32 C42 C43 113.1(5)
C41 C42 H42 107.0
C41 C42 C43 110.0(5)
C43 C42 H42 107.0
C42 C43 H43A 109.5
C42 C43 H43B 109.7
C42 C43 H43C 109.2
H43A C43 H43B 109.5
H43A C43 H43C 109.5
H43B C43 H43C 109.4
O10 C50 H50A 113.3
O10 C50 H50B 103.6
O10 C50 C51 112.5(10)
H50A C50 H50B 107.5
C51 C50 H50A 113.4
C51 C50 H50B 105.7
O9 C51 C50 119.3(10)
O9 C51 H51A 107.1
O9 C51 H51B 109.9
C50 C51 H51A 106.0
C50 C51 H51B 106.3
H51A C51 H51B 107.7
O9 C52 H52A 110.0
O9 C52 H52B 108.1
O9 C52 H52C 110.3
H52A C52 H52B 109.5
H52A C52 H52C 109.5
H52B C52 H52C 109.5
H54A C54B H54B 109.5
H54A C54B H54C 109.5
H54B C54B H54C 109.5
O4 C54B H54A 109.5
O4 C54B H54B 109.4
O4 C54B H54C 109.5
O4B C60 H60A 109.5
O4B C60 H60B 109.5
O4B C60 H60C 109.5
H60A C60 H60B 109.5
H60A C60 H60C 109.5
H60B C60 H60C 109.5
H61A C61 H61B 109.5
H61A C61 H61C 109.5
H61B C61 H61C 109.5
O4A C61 H61A 109.5
O4A C61 H61B 109.5
O4A C61 H61C 109.5
O10 C53 H53A 105.3
O10 C53 H53B 107.0
O10 C53 H53C 115.9
H53A C53 H53B 109.5
H53A C53 H53C 109.5
H53B C53 H53C 109.5
O10 C78 H78A 97.1
O10 C78 H78B 127.0
O10 C78 H78C 103.1
H78A C78 H78B 109.5
H78A C78 H78C 109.5
H78B C78 H78C 109.5
C45 C46 H46 120.0
C45 C46 C47 119.9(13)
C47 C46 H46 120.0
C46 C45 H45 120.6
C44 C45 C46 118.7(14)
C44 C45 H45 120.6
C45 C44 H44 117.7
C45 C44 C49 124.5(14)
C49 C44 H44 117.7
C47 C48 H48 117.3
C49 C48 H48 117.3
C49 C48 C47 125.3(14)
C46 C47 H47 122.3
C48 C47 C46 115.3(14)
C48 C47 H47 122.3
C44 C49 H49 123.3
C48 C49 C44 113.4(12)
C48 C49 H49 123.3
C62 O4A Li1 114.7(7)
C62 O4A C61 105.6(9)
C61 O4A Li1 129.0(8)
C54B O4 Li1 95.3(18)
C73 O4 Li1 138.5(15)
C73 O4 C54B 92.7(19)
O5 C72 H72A 109.5
O5 C72 H72B 109.5
O5 C72 H72C 109.5
H72A C72 H72B 109.5
H72A C72 H72C 109.5
H72B C72 H72C 109.5
O1 C54A H54D 109.5
O1 C54A H54E 109.5
O1 C54A H54F 109.5
H54D C54A H54E 109.5
H54D C54A H54F 109.5
H54E C54A H54F 109.5
C70 C73 H73A 113.3
C70 C73 H73B 113.3
O4 C73 C70 91.9(13)
O4 C73 H73A 113.3
O4 C73 H73B 113.3
H73A C73 H73B 110.6

loop_
_geom_bond_atom_site_label_1
_geom_bond_atom_site_label_2
_geom_bond_distance
Sc1 Si1 3.0323(17)
Sc1 B1 2.501(5)
Sc1 Cl1 2.4035(14)
Sc1 N3 2.126(4)
Sc1 C1 2.418(5)
Sc1 C2 2.483(4)
Sc1 C3 2.585(5)
Sc1 C4 2.562(5)
Sc1 C5 2.468(5)
Si1 N3 1.731(4)
Si1 C1 1.854(5)
Si1 C10 1.879(6)
Si1 C11 1.876(6)
B1 N1 1.476(6)
B1 N2 1.472(6)
Li1 O1 2.098(18)
Li1 O2 2.096(13)
Li1 O5 2.201(16)
Li1 O5 2.268(15)
Li1 O7 2.174(16)
Li1 O8 2.110(17)
Li1 O3 2.249(19)
Li1 O6 2.119(15)
Li1 O4B 2.177(13)
Li1 O4A 2.117(11)
Li1 O4 1.755(18)
N1 C19 1.408(6)
N1 C20 1.429(6)
N2 C18 1.402(6)
N2 C33 1.422(6)
N3 C12 1.385(6)
O1 C55 1.391(14)
O1 C54A 1.462(17)
O2 C56 1.276(12)
O2 C57 1.297(10)
O5 C63 1.432(15)
O5 C64 1.40(2)
O5 C72 1.483(12)
O7 C68 1.384(17)
O7 C69 1.47(3)
O8 C71 1.484(18)
O8 C70 1.258(13)
C55 H55A 0.9900
C55 H55B 0.9900
C55 C56 1.566(18)
C56 H56A 0.9900
C56 H56B 0.9900
C57 H57A 0.9900
C57 H57B 0.9900
C57 C58 1.391(16)
C62 H62C 0.9900
C62 H62D 0.9900
C62 H62A 0.9900
C62 H62B 0.9900
C62 C63 1.467(13)
C62 O4B 1.361(12)
C62 O4A 1.350(11)
C63 H63A 0.9900
C63 H63B 0.9900
C63 H63C 0.9900
C63 H63D 0.9900
C63 O6 1.687(18)
C64 H64A 0.9800
C64 H64B 0.9800
C64 H64C 0.9800
C68 H68A 0.9800
C68 H68B 0.9800
C68 H68C 0.9800
C69 H69A 0.9900
C69 H69B 0.9900
C69 C71 1.525(19)
C71 H71A 0.9900
C71 H71B 0.9900
C70 O5 1.512(19)
C70 C73 1.578(16)
O3 C58 1.428(17)
O3 C59 1.535(17)
O6 C67 1.48(3)
C67 H67A 0.9800
C67 H67B 0.9800
C67 H67C 0.9800
C58 H58A 0.9900
C58 H58B 0.9900
C59 H59A 0.9800
C59 H59B 0.9800
C59 H59C 0.9800
O4B C60 1.395(12)
O9 C51 1.288(12)
O9 C52 1.436(9)
O10 C50 1.317(12)
O10 C53 1.46(3)
O10 C78 1.41(2)
C1 C2 1.442(7)
C1 C5 1.434(7)
C2 C3 1.413(7)
C2 C6 1.495(7)
C3 C4 1.427(7)
C3 C7 1.488(7)
C4 C5 1.406(8)
C4 C8 1.507(8)
C5 C9 1.502(7)
C6 H6A 0.9796
C6 H6B 0.9801
C6 H6C 0.9799
C7 H7A 0.9798
C7 H7B 0.9799
C7 H7C 0.9801
C8 H8A 0.9800
C8 H8B 0.9798
C8 H8C 0.9800
C9 H9A 0.9802
C9 H9B 0.9798
C9 H9C 0.9797
C10 H10A 0.9798
C10 H10B 0.9801
C10 H10C 0.9800
C11 H11A 0.9801
C11 H11B 0.9800
C11 H11C 0.9801
C12 C13 1.414(7)
C12 C14 1.399(7)
C13 H13 0.9498
C13 C15 1.381(7)
C14 H14 0.9502
C14 C17 1.376(8)
C15 H15 0.9502
C15 C16 1.377(9)
C16 H16 0.9500
C16 C17 1.379(9)
C17 H17 0.9499
C18 H18 0.9503
C18 C19 1.324(7)
C19 H19 0.9502
C20 C23 1.404(6)
C20 C25 1.400(6)
C21 H21 0.9499
C21 C22 1.386(7)
C21 C24 1.366(8)
C22 H22 0.9501
C22 C25 1.384(6)
C23 C24 1.380(7)
C23 C26 1.520(7)
C24 H24 0.9498
C25 C29 1.518(7)
C26 H26 1.0000
C26 C27 1.540(8)
C26 C28 1.528(9)
C27 H27A 0.9804
C27 H27B 0.9801
C27 H27C 0.9796
C28 H28A 0.9798
C28 H28B 0.9802
C28 H28C 0.9798
C29 H29 1.0002
C29 C30 1.520(9)
C29 C31 1.530(7)
C30 H30A 0.9803
C30 H30B 0.9805
C30 H30C 0.9797
C31 H31A 0.9799
C31 H31B 0.9802
C31 H31C 0.9798
C32 C33 1.417(7)
C32 C34 1.381(7)
C32 C42 1.512(7)
C33 C35 1.392(6)
C34 H34 0.9505
C34 C37 1.382(8)
C35 C36 1.403(6)
C35 C38 1.517(7)
C36 H36 0.9497
C36 C37 1.369(7)
C37 H37 0.9502
C38 H38 0.9999
C38 C39 1.539(7)
C38 C40 1.529(8)
C39 H39A 0.9800
C39 H39B 0.9801
C39 H39C 0.9802
C40 H40A 0.9804
C40 H40B 0.9796
C40 H40C 0.9798
C41 H41A 0.9803
C41 H41B 0.9797
C41 H41C 0.9799
C41 C42 1.522(9)
C42 H42 1.0002
C42 C43 1.538(8)
C43 H43A 0.9791
C43 H43B 0.9799
C43 H43C 0.9802
C50 H50A 0.9898
C50 H50B 0.9899
C50 C51 1.502(15)
C51 H51A 0.9904
C51 H51B 0.9900
C52 H52A 0.9802
C52 H52B 0.9800
C52 H52C 0.9798
C54B H54A 0.9800
C54B H54B 0.9800
C54B H54C 0.9800
C54B O4 1.534(19)
C60 H60A 0.9800
C60 H60B 0.9800
C60 H60C 0.9800
C61 H61A 0.9800
C61 H61B 0.9800
C61 H61C 0.9800
C61 O4A 1.371(12)
C53 H53A 0.9799
C53 H53B 0.9802
C53 H53C 0.9803
C78 H78A 0.9800
C78 H78B 0.9796
C78 H78C 0.9803
C46 H46 0.9500
C46 C45 1.341(13)
C46 C47 1.351(12)
C45 H45 0.9500
C45 C44 1.315(17)
C44 H44 0.9500
C44 C49 1.341(16)
C48 H48 0.9500
C48 C47 1.350(19)
C48 C49 1.308(13)
C47 H47 0.9500
C49 H49 0.9500
O4 C73 1.409(16)
C72 H72A 0.9800
C72 H72B 0.9800
C72 H72C 0.9800
C54A H54D 0.9800
C54A H54E 0.9800
C54A H54F 0.9800
C73 H73A 0.9900
C73 H73B 0.9900
